data_4031542
loop_
_publ_author_name
'Kaleta, Ji\<r\'i'
'Kaletov\'a, Eva'
'C\'isa\<rov\'a, Ivana'
'Teat, Simon J.'
'Michl, Josef'

_publ_section_title
;
 Synthesis of Triptycene-Based Molecular Rotors for Langmuir-Blodgett
 Monolayers.
;
_journal_issue 20
_journal_name_full 'The Journal of organic chemistry'
_journal_page_first 10134
_journal_page_last 10150
_journal_paper_doi 10.1021/acs.joc.5b01753
_journal_volume 80
_journal_year 2015
_chemical_compound_source 'synthesized by dr. Jiri Kaleta'
_chemical_formula_moiety 'C58 H42 Si2, 2(C H2 Cl2)'
_chemical_formula_sum 'C60 H46 Cl4 Si2'
_chemical_formula_weight 964.95
_chemical_name_systematic
; 
 ? 
;
_space_group_IT_number 2
_space_group_name_Hall '-P 1'
_symmetry_cell_setting triclinic
_symmetry_space_group_name_Hall '-P 1'
_symmetry_space_group_name_H-M 'P -1'
_atom_sites_solution_hydrogens geom
_atom_sites_solution_primary direct
_atom_sites_solution_secondary difmap
_audit_creation_method SHELXL-97
_cell_angle_alpha 94.119(2)
_cell_angle_beta 102.2186(19)
_cell_angle_gamma 111.0808(18)
_cell_formula_units_Z 1
_cell_length_a 9.0476(4)
_cell_length_b 11.7771(6)
_cell_length_c 13.5039(7)
_cell_measurement_reflns_used 9974
_cell_measurement_temperature 150(2)
_cell_measurement_theta_max 27.4997
_cell_measurement_theta_min 2.2406
_cell_volume 1294.80(11)
_computing_cell_refinement 'SAINT V8.34A (Bruker AXS Inc., 2013)'
_computing_data_collection 'Bruker Instrument Service v2014.5.0.0'
_computing_data_reduction 'SAINT V8.34A (Bruker AXS Inc., 2013)'
_computing_structure_refinement 'SHELXL-97 (Sheldrick, 1997)'
_computing_structure_solution 'SHELXL-2014 (Sheldrick, 2014)'
_diffrn_ambient_temperature 150(2)
_diffrn_measured_fraction_theta_full 0.999
_diffrn_measured_fraction_theta_max 0.999
_diffrn_measurement_device_type 'Bruker APEX-II CCD'
_diffrn_measurement_method '\f and \w scans'
_diffrn_radiation_monochromator graphite
_diffrn_radiation_source 'fine-focus sealed tube'
_diffrn_radiation_type MoK\a
_diffrn_radiation_wavelength 0.71073
_diffrn_reflns_av_R_equivalents 0.0140
_diffrn_reflns_av_sigmaI/netI 0.0128
_diffrn_reflns_limit_h_max 11
_diffrn_reflns_limit_h_min -10
_diffrn_reflns_limit_k_max 15
_diffrn_reflns_limit_k_min -15
_diffrn_reflns_limit_l_max 17
_diffrn_reflns_limit_l_min -17
_diffrn_reflns_number 22644
_diffrn_reflns_theta_full 27.50
_diffrn_reflns_theta_max 27.50
_diffrn_reflns_theta_min 1.56
_diffrn_standards_number 0
_exptl_absorpt_coefficient_mu 0.313
_exptl_absorpt_correction_T_max 0.8360
_exptl_absorpt_correction_T_min 0.7802
_exptl_absorpt_correction_type multi-scan
_exptl_absorpt_process_details 'SADABS V2014/3 (Bruker AXS Inc.)'
_exptl_crystal_colour colourless
_exptl_crystal_density_diffrn 1.238
_exptl_crystal_density_method 'not measured'
_exptl_crystal_description prism
_exptl_crystal_F_000 502
_exptl_crystal_size_max 0.84
_exptl_crystal_size_mid 0.72
_exptl_crystal_size_min 0.59
_refine_diff_density_max 1.006
_refine_diff_density_min -0.634
_refine_diff_density_rms 0.050
_refine_ls_extinction_method none
_refine_ls_goodness_of_fit_ref 1.029
_refine_ls_hydrogen_treatment mixed
_refine_ls_matrix_type full
_refine_ls_number_parameters 323
_refine_ls_number_reflns 5951
_refine_ls_number_restraints 0
_refine_ls_restrained_S_all 1.029
_refine_ls_R_factor_all 0.0490
_refine_ls_R_factor_gt 0.0451
_refine_ls_shift/su_max 0.000
_refine_ls_shift/su_mean 0.000
_refine_ls_structure_factor_coef Fsqd
_refine_ls_weighting_details 'calc w=1/[\s^2^(Fo^2^)+(0.0514P)^2^+1.0074P] where P=(Fo^2^+2Fc^2^)/3'
_refine_ls_weighting_scheme calc
_refine_ls_wR_factor_gt 0.1149
_refine_ls_wR_factor_ref 0.1181
_reflns_number_gt 5394
_reflns_number_total 5951
_reflns_threshold_expression I>2\s(I)
_cod_data_source_file jo5b01753_si_010.cif
_cod_data_source_block JK561
_cod_depositor_comments 'Adding full bibliography for 4031540--4031548.cif.'
_cod_database_code 4031542

loop_
_symmetry_equiv_pos_as_xyz
'x, y, z'
'-x, -y, -z'

loop_
_atom_site_label
_atom_site_type_symbol
_atom_site_fract_x
_atom_site_fract_y
_atom_site_fract_z
_atom_site_U_iso_or_equiv
_atom_site_adp_type
_atom_site_occupancy
_atom_site_symmetry_multiplicity
_atom_site_calc_flag
_atom_site_refinement_flags
_atom_site_disorder_assembly
_atom_site_disorder_group
C1 C 0.4764(2) -0.45880(14) 0.02380(13) 0.0275(3) Uani 1 1 d . . .
C2 C 0.4356(2) -0.38494(14) 0.06571(13) 0.0264(3) Uani 1 1 d . . .
C3 C 0.39093(19) -0.29829(14) 0.11006(12) 0.0247(3) Uani 1 1 d . . .
C4 C 0.35300(18) -0.22047(13) 0.14688(12) 0.0228(3) Uani 1 1 d . . .
C5 C 0.30736(17) -0.12120(12) 0.18409(11) 0.0199(3) Uani 1 1 d . . .
C6 C 0.42352(17) 0.00708(13) 0.17228(11) 0.0198(3) Uani 1 1 d . . .
C7 C 0.55931(18) 0.03153(14) 0.13316(12) 0.0246(3) Uani 1 1 d . . .
H7 H 0.5893 -0.0336 0.1110 0.030 Uiso 1 1 calc R . .
C8 C 0.65168(19) 0.15319(15) 0.12668(13) 0.0285(3) Uani 1 1 d . . .
H8 H 0.7445 0.1709 0.0993 0.034 Uiso 1 1 calc R . .
C9 C 0.60887(19) 0.24850(14) 0.15996(13) 0.0277(3) Uani 1 1 d . . .
H9 H 0.6726 0.3310 0.1552 0.033 Uiso 1 1 calc R . .
C10 C 0.47275(18) 0.22391(13) 0.20037(12) 0.0237(3) Uani 1 1 d . . .
H10 H 0.4441 0.2892 0.2238 0.028 Uiso 1 1 calc R . .
C11 C 0.37990(17) 0.10287(13) 0.20578(11) 0.0200(3) Uani 1 1 d . . .
C12 C 0.22477(18) 0.05906(13) 0.24574(11) 0.0207(3) Uani 1 1 d . . .
C13 C 0.26015(18) -0.01511(13) 0.33047(11) 0.0211(3) Uani 1 1 d . . .
C14 C 0.2479(2) 0.00422(14) 0.43031(12) 0.0266(3) Uani 1 1 d . . .
H14 H 0.2153 0.0680 0.4521 0.032 Uiso 1 1 calc R . .
C15 C 0.2841(2) -0.07150(15) 0.49841(13) 0.0316(4) Uani 1 1 d . . .
H15 H 0.2758 -0.0592 0.5670 0.038 Uiso 1 1 calc R . .
C16 C 0.3322(2) -0.16423(15) 0.46695(13) 0.0303(3) Uani 1 1 d . . .
H16 H 0.3582 -0.2142 0.5144 0.036 Uiso 1 1 calc R . .
C17 C 0.34279(19) -0.18494(14) 0.36591(12) 0.0256(3) Uani 1 1 d . . .
H17 H 0.3749 -0.2491 0.3442 0.031 Uiso 1 1 calc R . .
C18 C 0.30584(18) -0.11068(13) 0.29811(11) 0.0207(3) Uani 1 1 d . . .
C19 C 0.09080(17) -0.03842(13) 0.15879(11) 0.0202(3) Uani 1 1 d . . .
C20 C -0.06248(18) -0.03859(14) 0.11622(12) 0.0236(3) Uani 1 1 d . . .
H20 H -0.0920 0.0266 0.1388 0.028 Uiso 1 1 calc R . .
C21 C -0.17315(19) -0.13567(15) 0.03966(12) 0.0268(3) Uani 1 1 d . . .
H21 H -0.2788 -0.1367 0.0102 0.032 Uiso 1 1 calc R . .
C22 C -0.12990(19) -0.23071(15) 0.00621(12) 0.0276(3) Uani 1 1 d . . .
H22 H -0.2058 -0.2960 -0.0464 0.033 Uiso 1 1 calc R . .
C23 C 0.02460(19) -0.23084(13) 0.04954(12) 0.0240(3) Uani 1 1 d . . .
H23 H 0.0540 -0.2962 0.0271 0.029 Uiso 1 1 calc R . .
C24 C 0.13443(17) -0.13458(13) 0.12564(11) 0.0200(3) Uani 1 1 d . . .
C25 C 0.18068(19) 0.16102(14) 0.27824(12) 0.0243(3) Uani 1 1 d . . .
C26 C 0.1499(2) 0.24895(14) 0.30113(13) 0.0280(3) Uani 1 1 d . . .
C27 C 0.3023(3) 0.49998(17) 0.42804(17) 0.0438(5) Uani 1 1 d . . .
H27A H 0.3296 0.4609 0.4871 0.066 Uiso 1 1 calc R . .
H27B H 0.2837 0.5733 0.4513 0.066 Uiso 1 1 calc R . .
H27C H 0.3930 0.5240 0.3949 0.066 Uiso 1 1 calc R . .
C28 C -0.0607(2) 0.34730(18) 0.39487(14) 0.0357(4) Uani 1 1 d . . .
H28A H -0.1564 0.2818 0.3481 0.054 Uiso 1 1 calc R . .
H28B H -0.0869 0.4198 0.4088 0.054 Uiso 1 1 calc R . .
H28C H -0.0314 0.3180 0.4594 0.054 Uiso 1 1 calc R . .
C29 C 0.0733(2) 0.45381(16) 0.21447(14) 0.0353(4) Uani 1 1 d . . .
H29A H 0.1680 0.4728 0.1850 0.053 Uiso 1 1 calc R . .
H29B H 0.0546 0.5293 0.2300 0.053 Uiso 1 1 calc R . .
H29C H -0.0239 0.3931 0.1651 0.053 Uiso 1 1 calc R . .
Si1 Si 0.11391(5) 0.38945(4) 0.33490(3) 0.02379(11) Uani 1 1 d . . .
C1S C 0.8504(3) 0.7345(2) 0.28646(19) 0.0459(5) Uani 0.9296(15) 1 d P A 1
H1S1 H 0.9674 0.7626 0.3235 0.055 Uiso 0.9296(15) 1 calc PR A 1
H1S2 H 0.8447 0.7425 0.2134 0.055 Uiso 0.9296(15) 1 calc PR A 1
Cl1S Cl 0.75022(11) 0.57889(6) 0.29545(6) 0.0730(3) Uani 0.9296(15) 1 d P A 1
Cl2S Cl 0.76592(10) 0.82960(8) 0.33712(6) 0.0754(3) Uani 0.9296(15) 1 d P A 1
C2S C 0.753(5) 0.697(3) 0.269(3) 0.0459(5) Uani 0.0704(15) 1 d P A 2
H2S1 H 0.7424 0.7685 0.3050 0.055 Uiso 0.0704(15) 1 calc PR A 2
H2S2 H 0.7361 0.7039 0.1949 0.055 Uiso 0.0704(15) 1 calc PR A 2
Cl3S Cl 0.9528(8) 0.6989(7) 0.3180(7) 0.048(2) Uani 0.0704(15) 1 d P A 2
Cl4S Cl 0.6044(10) 0.5635(11) 0.2833(8) 0.090(5) Uani 0.0704(15) 1 d P A 2

loop_
_atom_site_aniso_label
_atom_site_aniso_U_11
_atom_site_aniso_U_22
_atom_site_aniso_U_33
_atom_site_aniso_U_23
_atom_site_aniso_U_13
_atom_site_aniso_U_12
C1 0.0317(8) 0.0209(7) 0.0359(8) 0.0041(6) 0.0157(7) 0.0133(6)
C2 0.0299(8) 0.0208(7) 0.0341(8) 0.0036(6) 0.0144(6) 0.0129(6)
C3 0.0278(7) 0.0199(7) 0.0306(8) 0.0032(6) 0.0132(6) 0.0110(6)
C4 0.0253(7) 0.0193(7) 0.0270(7) 0.0028(5) 0.0111(6) 0.0098(6)
C5 0.0232(7) 0.0162(6) 0.0237(7) 0.0006(5) 0.0097(5) 0.0098(5)
C6 0.0200(6) 0.0180(6) 0.0218(6) 0.0008(5) 0.0061(5) 0.0077(5)
C7 0.0235(7) 0.0243(7) 0.0277(7) 0.0012(6) 0.0093(6) 0.0103(6)
C8 0.0228(7) 0.0299(8) 0.0325(8) 0.0053(6) 0.0119(6) 0.0070(6)
C9 0.0251(7) 0.0215(7) 0.0318(8) 0.0052(6) 0.0061(6) 0.0043(6)
C10 0.0246(7) 0.0180(7) 0.0273(7) 0.0012(5) 0.0041(6) 0.0086(6)
C11 0.0201(7) 0.0188(6) 0.0217(7) 0.0011(5) 0.0054(5) 0.0085(5)
C12 0.0227(7) 0.0165(6) 0.0252(7) 0.0002(5) 0.0085(6) 0.0097(5)
C13 0.0226(7) 0.0173(6) 0.0248(7) 0.0010(5) 0.0087(5) 0.0081(5)
C14 0.0320(8) 0.0221(7) 0.0272(8) -0.0018(6) 0.0125(6) 0.0103(6)
C15 0.0414(9) 0.0291(8) 0.0251(8) 0.0023(6) 0.0144(7) 0.0118(7)
C16 0.0384(9) 0.0256(8) 0.0290(8) 0.0081(6) 0.0117(7) 0.0121(7)
C17 0.0296(8) 0.0200(7) 0.0309(8) 0.0041(6) 0.0115(6) 0.0118(6)
C18 0.0224(7) 0.0171(6) 0.0239(7) 0.0007(5) 0.0095(5) 0.0076(5)
C19 0.0219(7) 0.0175(6) 0.0234(7) 0.0023(5) 0.0099(5) 0.0078(5)
C20 0.0240(7) 0.0233(7) 0.0280(7) 0.0053(6) 0.0116(6) 0.0113(6)
C21 0.0210(7) 0.0315(8) 0.0279(8) 0.0048(6) 0.0082(6) 0.0091(6)
C22 0.0248(7) 0.0261(7) 0.0265(7) -0.0005(6) 0.0082(6) 0.0035(6)
C23 0.0267(7) 0.0196(7) 0.0263(7) -0.0001(5) 0.0120(6) 0.0073(6)
C24 0.0219(7) 0.0176(6) 0.0231(7) 0.0026(5) 0.0110(5) 0.0079(5)
C25 0.0258(7) 0.0204(7) 0.0285(7) 0.0011(6) 0.0095(6) 0.0100(6)
C26 0.0321(8) 0.0214(7) 0.0343(8) 0.0014(6) 0.0134(7) 0.0126(6)
C27 0.0424(10) 0.0292(9) 0.0497(11) -0.0027(8) 0.0007(9) 0.0100(8)
C28 0.0406(10) 0.0423(10) 0.0348(9) 0.0072(7) 0.0182(8) 0.0230(8)
C29 0.0405(10) 0.0309(8) 0.0389(9) 0.0101(7) 0.0155(8) 0.0148(7)
Si1 0.0282(2) 0.01687(19) 0.0302(2) 0.00057(15) 0.01046(17) 0.01207(16)
C1S 0.0537(14) 0.0414(12) 0.0520(13) 0.0087(10) 0.0299(12) 0.0197(11)
Cl1S 0.0868(6) 0.0468(4) 0.0793(5) 0.0230(3) 0.0158(4) 0.0193(4)
Cl2S 0.0825(5) 0.0849(5) 0.0707(5) -0.0203(4) 0.0206(4) 0.0515(4)
C2S 0.0537(14) 0.0414(12) 0.0520(13) 0.0087(10) 0.0299(12) 0.0197(11)
Cl3S 0.029(3) 0.046(4) 0.077(5) 0.020(3) 0.020(3) 0.017(3)
Cl4S 0.033(4) 0.114(9) 0.067(6) 0.049(6) -0.009(4) -0.030(5)

loop_
_atom_type_symbol
_atom_type_description
_atom_type_scat_dispersion_real
_atom_type_scat_dispersion_imag
_atom_type_scat_source
C C 0.0033 0.0016 'International Tables Vol C Tables 4.2.6.8 and 6.1.1.4'
H H 0.0000 0.0000 'International Tables Vol C Tables 4.2.6.8 and 6.1.1.4'
Si Si 0.0817 0.0704 'International Tables Vol C Tables 4.2.6.8 and 6.1.1.4'
Cl Cl 0.1484 0.1585 'International Tables Vol C Tables 4.2.6.8 and 6.1.1.4'

loop_
_geom_angle_atom_site_label_1
_geom_angle_atom_site_label_2
_geom_angle_atom_site_label_3
_geom_angle
_geom_angle_site_symmetry_3
C2 C1 C1 179.4(2) 2_645
C1 C2 C3 177.59(17) .
C4 C3 C2 178.19(17) .
C3 C4 C5 175.32(16) .
C4 C5 C18 114.97(12) .
C4 C5 C6 112.63(12) .
C18 C5 C6 105.17(11) .
C4 C5 C24 112.66(12) .
C18 C5 C24 104.95(11) .
C6 C5 C24 105.62(11) .
C7 C6 C11 120.61(13) .
C7 C6 C5 126.01(12) .
C11 C6 C5 113.38(12) .
C6 C7 C8 119.08(14) .
C6 C7 H7 120.5 .
C8 C7 H7 120.5 .
C9 C8 C7 120.46(14) .
C9 C8 H8 119.8 .
C7 C8 H8 119.8 .
C8 C9 C10 120.43(14) .
C8 C9 H9 119.8 .
C10 C9 H9 119.8 .
C11 C10 C9 119.11(14) .
C11 C10 H10 120.4 .
C9 C10 H10 120.4 .
C10 C11 C6 120.29(13) .
C10 C11 C12 126.01(12) .
C6 C11 C12 113.70(12) .
C25 C12 C13 114.78(12) .
C25 C12 C11 112.35(12) .
C13 C12 C11 105.11(11) .
C25 C12 C19 113.60(12) .
C13 C12 C19 104.27(11) .
C11 C12 C19 105.84(11) .
C14 C13 C18 120.34(14) .
C14 C13 C12 125.89(13) .
C18 C13 C12 113.76(12) .
C13 C14 C15 118.99(14) .
C13 C14 H14 120.5 .
C15 C14 H14 120.5 .
C16 C15 C14 120.61(15) .
C16 C15 H15 119.7 .
C14 C15 H15 119.7 .
C15 C16 C17 120.54(15) .
C15 C16 H16 119.7 .
C17 C16 H16 119.7 .
C18 C17 C16 118.97(14) .
C18 C17 H17 120.5 .
C16 C17 H17 120.5 .
C17 C18 C13 120.52(13) .
C17 C18 C5 126.31(13) .
C13 C18 C5 113.16(12) .
C20 C19 C24 120.47(13) .
C20 C19 C12 125.78(12) .
C24 C19 C12 113.72(12) .
C19 C20 C21 119.19(14) .
C19 C20 H20 120.4 .
C21 C20 H20 120.4 .
C22 C21 C20 120.47(14) .
C22 C21 H21 119.8 .
C20 C21 H21 119.8 .
C21 C22 C23 120.34(14) .
C21 C22 H22 119.8 .
C23 C22 H22 119.8 .
C24 C23 C22 119.21(14) .
C24 C23 H23 120.4 .
C22 C23 H23 120.4 .
C23 C24 C19 120.32(13) .
C23 C24 C5 126.41(13) .
C19 C24 C5 113.24(12) .
C26 C25 C12 175.95(17) .
C25 C26 Si1 176.73(15) .
Si1 C27 H27A 109.5 .
Si1 C27 H27B 109.5 .
H27A C27 H27B 109.5 .
Si1 C27 H27C 109.5 .
H27A C27 H27C 109.5 .
H27B C27 H27C 109.5 .
Si1 C28 H28A 109.5 .
Si1 C28 H28B 109.5 .
H28A C28 H28B 109.5 .
Si1 C28 H28C 109.5 .
H28A C28 H28C 109.5 .
H28B C28 H28C 109.5 .
Si1 C29 H29A 109.5 .
Si1 C29 H29B 109.5 .
H29A C29 H29B 109.5 .
Si1 C29 H29C 109.5 .
H29A C29 H29C 109.5 .
H29B C29 H29C 109.5 .
C26 Si1 C28 108.33(8) .
C26 Si1 C27 107.72(9) .
C28 Si1 C27 110.05(10) .
C26 Si1 C29 107.47(8) .
C28 Si1 C29 112.64(8) .
C27 Si1 C29 110.46(9) .
Cl2S C1S Cl1S 112.81(14) .
Cl2S C1S H1S1 109.0 .
Cl1S C1S H1S1 109.0 .
Cl2S C1S H1S2 109.0 .
Cl1S C1S H1S2 109.0 .
H1S1 C1S H1S2 107.8 .
Cl4S C2S Cl3S 111.3(19) .
Cl4S C2S H2S1 109.4 .
Cl3S C2S H2S1 109.4 .
Cl4S C2S H2S2 109.4 .
Cl3S C2S H2S2 109.4 .
H2S1 C2S H2S2 108.0 .

loop_
_geom_bond_atom_site_label_1
_geom_bond_atom_site_label_2
_geom_bond_distance
_geom_bond_site_symmetry_2
C1 C2 1.209(2) .
C1 C1 1.364(3) 2_645
C2 C3 1.369(2) .
C3 C4 1.199(2) .
C4 C5 1.4631(18) .
C5 C18 1.539(2) .
C5 C6 1.5414(19) .
C5 C24 1.542(2) .
C6 C7 1.383(2) .
C6 C11 1.3984(19) .
C7 C8 1.395(2) .
C7 H7 0.9500 .
C8 C9 1.388(2) .
C8 H8 0.9500 .
C9 C10 1.396(2) .
C9 H9 0.9500 .
C10 C11 1.387(2) .
C10 H10 0.9500 .
C11 C12 1.5385(19) .
C12 C25 1.4618(19) .
C12 C13 1.538(2) .
C12 C19 1.539(2) .
C13 C14 1.385(2) .
C13 C18 1.4033(19) .
C14 C15 1.396(2) .
C14 H14 0.9500 .
C15 C16 1.384(2) .
C15 H15 0.9500 .
C16 C17 1.398(2) .
C16 H16 0.9500 .
C17 C18 1.382(2) .
C17 H17 0.9500 .
C19 C20 1.384(2) .
C19 C24 1.4008(18) .
C20 C21 1.395(2) .
C20 H20 0.9500 .
C21 C22 1.388(2) .
C21 H21 0.9500 .
C22 C23 1.397(2) .
C22 H22 0.9500 .
C23 C24 1.385(2) .
C23 H23 0.9500 .
C25 C26 1.201(2) .
C26 Si1 1.8424(16) .
C27 Si1 1.8554(19) .
C27 H27A 0.9800 .
C27 H27B 0.9800 .
C27 H27C 0.9800 .
C28 Si1 1.8533(18) .
C28 H28A 0.9800 .
C28 H28B 0.9800 .
C28 H28C 0.9800 .
C29 Si1 1.8651(18) .
C29 H29A 0.9800 .
C29 H29B 0.9800 .
C29 H29C 0.9800 .
C1S Cl2S 1.741(2) .
C1S Cl1S 1.755(2) .
C1S H1S1 0.9900 .
C1S H1S2 0.9900 .
C2S Cl4S 1.71(3) .
C2S Cl3S 1.78(4) .
C2S H2S1 0.9900 .
C2S H2S2 0.9900 .
